data_7247618
loop_
_publ_author_name
'Baig, K. Mohamed Yusuf'
'Kole, Goutam Kumar'

_publ_section_title
;
 Silver(i) coordination polymers of trans-5-styrylpyrimidine -- from
 structural diversity to solid-state reactivity under sunlight
;
_journal_issue 44
_journal_name_full CrystEngComm
_journal_page_first 6204
_journal_page_last 6214
_journal_paper_doi 10.1039/D3CE00756A
_journal_volume 25
_journal_year 2023
_chemical_formula_sum 'C12 H12 Ag B F4 N2 O'
_chemical_formula_weight 394.92
_space_group_crystal_system monoclinic
_space_group_IT_number 14
_space_group_name_Hall '-P 2yn'
_space_group_name_H-M_alt 'P 1 21/n 1'
_atom_sites_solution_hydrogens mixed
_atom_sites_solution_primary difmap
_audit_creation_method SHELXL-2018/3
_audit_update_record
;
2023-06-23 deposited with the CCDC.	2023-10-09 downloaded from the CCDC.
;
_cell_angle_alpha 90
_cell_angle_beta 96.150(14)
_cell_angle_gamma 90
_cell_formula_units_Z 4
_cell_length_a 7.7806(15)
_cell_length_b 18.880(5)
_cell_length_c 9.480(3)
_cell_measurement_reflns_used 9416
_cell_measurement_temperature 295(2)
_cell_measurement_theta_max 27.08
_cell_measurement_theta_min 2.42
_cell_volume 1384.6(6)
_computing_structure_refinement 'SHELXL-2018/3 (Sheldrick, 2018)'
_computing_structure_solution 'SHELXT 2018/2 (Sheldrick, 2018)'
_diffrn_ambient_temperature 295(2)
_diffrn_measured_fraction_theta_full 0.999
_diffrn_measured_fraction_theta_max 0.999
_diffrn_measurement_device_type 'Bruker APEX-II CCD'
_diffrn_measurement_method '\f and \w scans'
_diffrn_radiation_type MoK\a
_diffrn_radiation_wavelength 0.71073
_diffrn_reflns_av_R_equivalents 0.0391
_diffrn_reflns_av_unetI/netI 0.0225
_diffrn_reflns_Laue_measured_fraction_full 0.999
_diffrn_reflns_Laue_measured_fraction_max 0.999
_diffrn_reflns_limit_h_max 9
_diffrn_reflns_limit_h_min -9
_diffrn_reflns_limit_k_max 23
_diffrn_reflns_limit_k_min -23
_diffrn_reflns_limit_l_max 11
_diffrn_reflns_limit_l_min -11
_diffrn_reflns_number 27457
_diffrn_reflns_point_group_measured_fraction_full 0.999
_diffrn_reflns_point_group_measured_fraction_max 0.999
_diffrn_reflns_theta_full 25.242
_diffrn_reflns_theta_max 26.368
_diffrn_reflns_theta_min 2.157
_exptl_absorpt_coefficient_mu 1.499
_exptl_absorpt_correction_T_max 0.7455
_exptl_absorpt_correction_T_min 0.6170
_exptl_absorpt_correction_type multi-scan
_exptl_absorpt_process_details 'SadAbs 2016/2 (Bruker AXS)'
_exptl_crystal_colour colourless
_exptl_crystal_density_diffrn 1.894
_exptl_crystal_description block
_exptl_crystal_F_000 776
_exptl_crystal_size_max 0.270
_exptl_crystal_size_mid 0.160
_exptl_crystal_size_min 0.110
_refine_diff_density_max 0.764
_refine_diff_density_min -0.512
_refine_diff_density_rms 0.086
_refine_ls_extinction_method none
_refine_ls_goodness_of_fit_ref 1.060
_refine_ls_hydrogen_treatment mixed
_refine_ls_matrix_type full
_refine_ls_number_parameters 198
_refine_ls_number_reflns 2835
_refine_ls_number_restraints 3
_refine_ls_restrained_S_all 1.060
_refine_ls_R_factor_all 0.0402
_refine_ls_R_factor_gt 0.0333
_refine_ls_shift/su_max 0.001
_refine_ls_shift/su_mean 0.000
_refine_ls_structure_factor_coef Fsqd
_refine_ls_weighting_details 'w=1/[\s^2^(Fo^2^)+(0.0467P)^2^+1.7068P] where P=(Fo^2^+2Fc^2^)/3'
_refine_ls_weighting_scheme calc
_refine_ls_wR_factor_gt 0.0926
_refine_ls_wR_factor_ref 0.0958
_reflns_Friedel_coverage 0.000
_reflns_number_gt 2493
_reflns_number_total 2835
_reflns_threshold_expression 'I > 2\s(I)'
_cod_data_source_file d3ce00756a2.cif
_cod_data_source_block YB84K_0m_a
_cod_depositor_comments 'Adding full bibliography for 7247616--7247621.cif.'
_cod_original_sg_symbol_H-M 'P 21/n'
_cod_database_code 7247618
_shelx_shelxl_version_number 2018/3
_shelx_space_group_comment
;
The symmetry employed for this shelxl refinement is uniquely defined
by the following loop, which should always be used as a source of
symmetry information in preference to the above space-group names.
They are only intended as comments.
;
_shelx_estimated_absorpt_t_min 0.688
_shelx_estimated_absorpt_t_max 0.852

loop_
_space_group_symop_operation_xyz
'x, y, z'
'-x+1/2, y+1/2, -z+1/2'
'-x, -y, -z'
'x-1/2, -y-1/2, z-1/2'

loop_
_atom_site_label
_atom_site_type_symbol
_atom_site_fract_x
_atom_site_fract_y
_atom_site_fract_z
_atom_site_U_iso_or_equiv
_atom_site_adp_type
_atom_site_occupancy
_atom_site_site_symmetry_order
_atom_site_calc_flag
_atom_site_refinement_flags_posn
_atom_site_refinement_flags_adp
_atom_site_refinement_flags_occupancy
_atom_site_disorder_assembly
_atom_site_disorder_group
Ag1 Ag 0.71369(4) 0.29670(2) 0.89011(3) 0.05878(14) Uani 1 1 d . . . . .
F1 F 0.8393(5) 0.6197(2) 0.8570(4) 0.1360(15) Uani 1 1 d . . . . .
B1 B 0.7202(6) 0.5782(2) 0.9104(5) 0.0607(11) Uani 1 1 d . . . . .
O1 O 0.7660(6) 0.38406(18) 1.0810(4) 0.0878(10) Uani 1 1 d D . . . .
H1W H 0.853(3) 0.4161(14) 1.055(6) 0.16(3) Uiso 1 1 d D . . . .
H2W H 0.665(2) 0.4130(13) 1.084(6) 0.15(3) Uiso 1 1 d D . . . .
N1 N 0.5113(3) 0.32876(12) 0.7218(2) 0.0344(5) Uani 1 1 d . . . . .
C1 C 0.4451(4) 0.28028(15) 0.6302(3) 0.0354(6) Uani 1 1 d . . . . .
H1 H 0.478062 0.233447 0.647284 0.042 Uiso 1 1 calc R U . . .
N2 N 0.3354(3) 0.29351(12) 0.5158(3) 0.0363(5) Uani 1 1 d . . . . .
F2 F 0.5880(5) 0.5736(3) 0.8063(4) 0.1537(18) Uani 1 1 d . . . . .
C2 C 0.2889(4) 0.36122(15) 0.4912(3) 0.0368(6) Uani 1 1 d . . . . .
H2 H 0.213447 0.371838 0.411208 0.044 Uiso 1 1 calc R U . . .
C3 C 0.3494(3) 0.41589(14) 0.5808(3) 0.0322(5) Uani 1 1 d . . . . .
F3 F 0.7794(10) 0.5156(3) 0.9323(9) 0.231(3) Uani 1 1 d . . . . .
C5 C 0.3005(4) 0.49052(15) 0.5589(3) 0.0371(6) Uani 1 1 d . . . . .
H5 H 0.345839 0.523222 0.626192 0.045 Uiso 1 1 calc R U . . .
C4 C 0.4630(3) 0.39618(14) 0.6970(3) 0.0336(5) Uani 1 1 d . . . . .
H4 H 0.507247 0.431022 0.760103 0.040 Uiso 1 1 calc R U . . .
F4 F 0.6658(7) 0.6101(2) 1.0210(4) 0.1388(15) Uani 1 1 d . . . . .
C6 C 0.1958(4) 0.51447(15) 0.4492(3) 0.0375(6) Uani 1 1 d . . . . .
H6 H 0.150356 0.480986 0.383607 0.045 Uiso 1 1 calc R U . . .
C7 C 0.1447(4) 0.58836(15) 0.4213(3) 0.0370(6) Uani 1 1 d . . . . .
C9 C 0.0017(4) 0.67365(19) 0.2573(4) 0.0508(8) Uani 1 1 d . . . . .
H9 H -0.062706 0.683294 0.171098 0.061 Uiso 1 1 calc R U . . .
C8 C 0.0506(4) 0.60466(17) 0.2918(4) 0.0430(7) Uani 1 1 d . . . . .
H8 H 0.020042 0.568525 0.227255 0.052 Uiso 1 1 calc R U . . .
C10 C 0.0487(4) 0.72822(18) 0.3512(4) 0.0538(9) Uani 1 1 d . . . . .
H10 H 0.018873 0.774715 0.327207 0.065 Uiso 1 1 calc R U . . .
C11 C 0.1402(5) 0.71314(17) 0.4810(4) 0.0522(8) Uani 1 1 d . . . . .
H11 H 0.170109 0.749603 0.544930 0.063 Uiso 1 1 calc R U . . .
C12 C 0.1876(4) 0.64399(17) 0.5167(4) 0.0450(7) Uani 1 1 d . . . . .
H12 H 0.248339 0.634477 0.604567 0.054 Uiso 1 1 calc R U . . .

loop_
_atom_site_aniso_label
_atom_site_aniso_U_11
_atom_site_aniso_U_22
_atom_site_aniso_U_33
_atom_site_aniso_U_23
_atom_site_aniso_U_13
_atom_site_aniso_U_12
Ag1 0.0679(2) 0.04866(19) 0.0527(2) 0.00790(11) -0.02646(14) 0.00754(11)
F1 0.111(3) 0.176(4) 0.121(3) 0.004(3) 0.012(2) -0.064(3)
B1 0.077(3) 0.045(2) 0.060(3) -0.0124(19) 0.008(2) -0.0059(19)
O1 0.121(3) 0.0605(19) 0.079(2) -0.0146(16) 0.000(2) -0.002(2)
N1 0.0376(11) 0.0316(12) 0.0322(11) 0.0013(9) -0.0045(9) 0.0012(9)
C1 0.0382(13) 0.0293(13) 0.0368(14) 0.0018(11) -0.0050(11) 0.0020(10)
N2 0.0398(12) 0.0322(12) 0.0349(12) -0.0024(9) -0.0054(10) -0.0006(9)
F2 0.119(3) 0.226(5) 0.113(3) -0.056(3) -0.003(2) -0.062(3)
C2 0.0389(13) 0.0332(14) 0.0355(14) 0.0050(11) -0.0081(11) 0.0008(11)
C3 0.0320(12) 0.0309(13) 0.0336(13) 0.0034(11) 0.0029(10) 0.0006(10)
F3 0.316(8) 0.094(3) 0.293(8) 0.055(4) 0.075(7) 0.092(4)
C5 0.0389(14) 0.0295(14) 0.0417(15) 0.0014(12) -0.0012(11) -0.0003(11)
C4 0.0373(13) 0.0302(13) 0.0323(13) -0.0006(10) -0.0012(10) -0.0018(10)
F4 0.206(4) 0.135(3) 0.084(2) -0.036(2) 0.054(3) -0.009(3)
C6 0.0397(14) 0.0310(14) 0.0410(15) 0.0024(12) 0.0005(11) -0.0006(11)
C7 0.0351(13) 0.0320(14) 0.0444(15) 0.0059(12) 0.0064(11) 0.0013(10)
C9 0.0448(16) 0.0480(19) 0.059(2) 0.0200(16) 0.0032(14) 0.0081(14)
C8 0.0401(14) 0.0397(16) 0.0485(17) 0.0052(13) 0.0019(12) 0.0001(12)
C10 0.0513(18) 0.0338(15) 0.078(2) 0.0156(16) 0.0141(17) 0.0090(13)
C11 0.0555(19) 0.0350(17) 0.067(2) -0.0044(15) 0.0116(17) 0.0010(13)
C12 0.0472(16) 0.0412(17) 0.0465(17) 0.0031(13) 0.0039(13) 0.0022(13)

loop_
_atom_type_symbol
_atom_type_description
_atom_type_scat_dispersion_real
_atom_type_scat_dispersion_imag
_atom_type_scat_source
C C 0.0033 0.0016 'International Tables Vol C Tables 4.2.6.8 and 6.1.1.4'
H H 0.0000 0.0000 'International Tables Vol C Tables 4.2.6.8 and 6.1.1.4'
Ag Ag -0.8971 1.1015 'International Tables Vol C Tables 4.2.6.8 and 6.1.1.4'
B B 0.0013 0.0007 'International Tables Vol C Tables 4.2.6.8 and 6.1.1.4'
F F 0.0171 0.0103 'International Tables Vol C Tables 4.2.6.8 and 6.1.1.4'
N N 0.0061 0.0033 'International Tables Vol C Tables 4.2.6.8 and 6.1.1.4'
O O 0.0106 0.0060 'International Tables Vol C Tables 4.2.6.8 and 6.1.1.4'

loop_
_geom_angle_atom_site_label_1
_geom_angle_atom_site_label_2
_geom_angle_atom_site_label_3
_geom_angle
_geom_angle_site_symmetry_1
_geom_angle_site_symmetry_3
_geom_angle_publ_flag
N1 Ag1 N2 145.72(9) . 4_666 ?
N1 Ag1 O1 113.54(11) . . ?
N2 Ag1 O1 95.27(11) 4_666 . ?
F3 B1 F4 115.7(6) . . ?
F3 B1 F2 107.0(5) . . ?
F4 B1 F2 109.1(5) . . ?
F3 B1 F1 110.3(5) . . ?
F4 B1 F1 108.9(4) . . ?
F2 B1 F1 105.3(4) . . ?
Ag1 O1 H1W 107(3) . . ?
Ag1 O1 H2W 110(3) . . ?
H1W O1 H2W 104.45(15) . . ?
C1 N1 C4 117.3(2) . . ?
C1 N1 Ag1 118.78(18) . . ?
C4 N1 Ag1 123.55(18) . . ?
N1 C1 N2 125.0(3) . . ?
N1 C1 H1 117.5 . . ?
N2 C1 H1 117.5 . . ?
C1 N2 C2 117.3(2) . . ?
C1 N2 Ag1 119.41(18) . 4_565 ?
C2 N2 Ag1 122.89(19) . 4_565 ?
N2 C2 C3 122.4(2) . . ?
N2 C2 H2 118.8 . . ?
C3 C2 H2 118.8 . . ?
C2 C3 C4 115.6(2) . . ?
C2 C3 C5 124.2(2) . . ?
C4 C3 C5 120.2(2) . . ?
C6 C5 C3 124.4(3) . . ?
C6 C5 H5 117.8 . . ?
C3 C5 H5 117.8 . . ?
N1 C4 C3 122.4(2) . . ?
N1 C4 H4 118.8 . . ?
C3 C4 H4 118.8 . . ?
C5 C6 C7 126.6(3) . . ?
C5 C6 H6 116.7 . . ?
C7 C6 H6 116.7 . . ?
C8 C7 C12 117.9(3) . . ?
C8 C7 C6 118.4(3) . . ?
C12 C7 C6 123.7(3) . . ?
C10 C9 C8 120.1(3) . . ?
C10 C9 H9 120.0 . . ?
C8 C9 H9 120.0 . . ?
C9 C8 C7 121.3(3) . . ?
C9 C8 H8 119.3 . . ?
C7 C8 H8 119.3 . . ?
C11 C10 C9 119.6(3) . . ?
C11 C10 H10 120.2 . . ?
C9 C10 H10 120.2 . . ?
C10 C11 C12 120.5(3) . . ?
C10 C11 H11 119.7 . . ?
C12 C11 H11 119.7 . . ?
C11 C12 C7 120.5(3) . . ?
C11 C12 H12 119.7 . . ?
C7 C12 H12 119.7 . . ?

loop_
_geom_bond_atom_site_label_1
_geom_bond_atom_site_label_2
_geom_bond_distance
_geom_bond_site_symmetry_2
_geom_bond_publ_flag
Ag1 N1 2.203(2) . ?
Ag1 N2 2.231(2) 4_666 ?
Ag1 O1 2.450(3) . ?
F1 B1 1.353(6) . ?
B1 F3 1.277(6) . ?
B1 F4 1.318(5) . ?
B1 F2 1.349(6) . ?
O1 H1W 0.9584(11) . ?
O1 H2W 0.9583(11) . ?
N1 C1 1.327(4) . ?
N1 C4 1.341(4) . ?
C1 N2 1.330(4) . ?
C1 H1 0.9300 . ?
N2 C2 1.342(3) . ?
C2 C3 1.387(4) . ?
C2 H2 0.9300 . ?
C3 C4 1.388(4) . ?
C3 C5 1.468(4) . ?
C5 C6 1.329(4) . ?
C5 H5 0.9300 . ?
C4 H4 0.9300 . ?
C6 C7 1.467(4) . ?
C6 H6 0.9300 . ?
C7 C8 1.395(4) . ?
C7 C12 1.403(4) . ?
C9 C10 1.385(6) . ?
C9 C8 1.386(4) . ?
C9 H9 0.9300 . ?
C8 H8 0.9300 . ?
C10 C11 1.384(5) . ?
C10 H10 0.9300 . ?
C11 C12 1.389(4) . ?
C11 H11 0.9300 . ?
C12 H12 0.9300 . ?
